data_9000898
loop_
_publ_author_name
'Cameron, M.'
'Sueno, S.'
'Papike, J. J.'
'Prewitt, C. T.'

_publ_section_title
;
 High temperature crystal chemistry of K and Na fluor-richterites
 K fluor-richterite  24C
;
_journal_name_full 'American Mineralogist'
_journal_page_first 924
_journal_page_last 943
_journal_volume 68
_journal_year 1983
_chemical_formula_sum 'Ca2 F2 K2 Mg5 Na2 O22 Si8'
_chemical_name_mineral Fluororichterite
_space_group_IT_number 12
_symmetry_space_group_name_Hall '-I 2y'
_symmetry_space_group_name_H-M 'I 1 2/m 1'
_cell_angle_alpha 90
_cell_angle_beta 105.80
_cell_angle_gamma 90
_cell_length_a 9.992
_cell_length_b 17.972
_cell_length_c 5.260
_cell_formula_units_Z 2
_cell_volume 908.883
_database_code_amcsd 0000917
_diffrn_ambient_temperature 297.15
_exptl_crystal_density_diffrn 3.437
_cod_original_formula_sum 'Si8 Mg5 (Na2 Ca2) K2 O22 F2'
_cod_database_code 9000898

loop_
_space_group_symop_operation_xyz
x,y,z
1/2+x,1/2+y,1/2+z
x,-y,z
1/2+x,1/2-y,1/2+z
-x,y,-z
1/2-x,1/2+y,1/2-z
-x,-y,-z
1/2-x,1/2-y,1/2-z

loop_
_atom_site_aniso_label
_atom_site_aniso_U_11
_atom_site_aniso_U_22
_atom_site_aniso_U_33
_atom_site_aniso_U_12
_atom_site_aniso_U_13
_atom_site_aniso_U_23
Si1 0.00513 0.00461 0.00551 0.00098 0.00090 -0.00014
Si2 0.00481 0.00602 0.00410 0.00028 0.00040 0.00001
Mg1 0.00690 0.00687 0.00434 0.00000 0.00204 0.00000
Mg2 0.00785 0.00596 0.00867 0.00000 0.00093 0.00000
Mg3 0.00698 0.00486 0.00754 0.00000 0.00093 0.00000
Na 0.01464 0.00723 0.00685 0.00000 -0.00165 0.00000
Ca 0.01464 0.00723 0.00685 0.00000 -0.00165 0.00000
K 0.05518 0.03430 0.04327 0.00000 -0.03208 0.00000
O1 0.00540 0.00666 0.00666 0.00129 0.00163 -0.00032
O2 0.00612 0.00918 0.00666 -0.00029 0.00197 -0.00126
F3 0.00952 0.00862 0.00767 0.00000 -0.00064 0.00000
O4 0.01029 0.00969 0.00909 0.00594 0.00167 -0.00033
O5 0.00903 0.01136 0.00764 -0.00073 0.00211 0.00253
O6 0.00707 0.01129 0.00861 -0.00033 0.00201 -0.00362
O7 0.01134 0.00391 0.01212 0.00000 -0.00042 0.00000

loop_
_atom_site_label
_atom_site_fract_x
_atom_site_fract_y
_atom_site_fract_z
Si1 0.27718 0.91516 0.97689
Si2 0.28578 0.82849 0.48046
Mg1 0.00000 0.91066 0.50000
Mg2 0.00000 0.82096 0.00000
Mg3 0.00000 0.00000 0.00000
Na 0.00000 0.72275 0.50000
Ca 0.00000 0.72275 0.50000
K 0.48506 0.00000 0.50833
O1 0.11123 0.91497 0.89186
O2 0.11799 0.83136 0.39182
F3 0.10146 0.00000 0.38746
O4 0.36099 0.75146 0.56411
O5 0.34538 0.86971 0.24961
O6 0.34176 0.88259 0.74865
O7 0.33586 0.00000 0.03284

loop_
_cod_related_entry_id
_cod_related_entry_database
_cod_related_entry_code
1 AMCSD 0000917
